data_4130648
loop_
_publ_author_name
'Johnson, Jacob A.'
'Petersen, Brenna M.'
'Kormos, Attila'
'Echeverr\'ia, Elena'
'Chen, Yu-Sheng'
'Zhang, Jian'

_publ_section_title
;
 A New Approach to Non-Coordinating Anions: Lewis Acid Enhancement of
 Porphyrin Metal Centers in a Zwitterionic Metal-Organic Framework.
;
_journal_issue 32
_journal_name_full 'Journal of the American Chemical Society'
_journal_page_first 10293
_journal_page_last 10298
_journal_paper_doi 10.1021/jacs.6b05626
_journal_volume 138
_journal_year 2016
_chemical_formula_moiety 'C100 H52 In2 Mn N4 O17'
_chemical_formula_sum 'C100 H52 In2 Mn N4 O17'
_chemical_formula_weight 1866.04
_chemical_name_common UNLPF_14
_space_group_IT_number 58
_space_group_name_Hall '-P 2 2n'
_space_group_name_H-M_alt 'P n n m'
_symmetry_cell_setting orthorhombic
_symmetry_space_group_name_H-M 'P n n m'
_atom_sites_solution_hydrogens geom
_atom_sites_solution_primary direct
_atom_sites_solution_secondary difmap
_audit_creation_method SHELXL-97
_cell_angle_alpha 90.00
_cell_angle_beta 90.00
_cell_angle_gamma 90.00
_cell_formula_units_Z 2
_cell_length_a 23.4939(13)
_cell_length_b 23.4954(14)
_cell_length_c 31.9724(18)
_cell_measurement_reflns_used 9914
_cell_measurement_temperature 296(2)
_cell_measurement_theta_max 22.962
_cell_measurement_theta_min 4.413
_cell_volume 17648.7(17)
_computing_structure_refinement 'SHELXL-97 (Sheldrick, 1997)'
_computing_structure_solution 'SHELXS-97 (Sheldrick, 1990)'
_diffrn_ambient_temperature 296(2)
_diffrn_measured_fraction_theta_full 0.983
_diffrn_measured_fraction_theta_max 0.983
_diffrn_measurement_device_type 'CCD area detector'
_diffrn_radiation_monochromator graphite
_diffrn_radiation_source 'fine-focus sealed tube'
_diffrn_radiation_type synchrotron
_diffrn_radiation_wavelength 0.41328
_diffrn_reflns_av_R_equivalents 0.1622
_diffrn_reflns_av_sigmaI/netI 0.0904
_diffrn_reflns_limit_h_max 27
_diffrn_reflns_limit_h_min -27
_diffrn_reflns_limit_k_max 27
_diffrn_reflns_limit_k_min -27
_diffrn_reflns_limit_l_max 37
_diffrn_reflns_limit_l_min -37
_diffrn_reflns_number 226289
_diffrn_reflns_theta_full 14.16
_diffrn_reflns_theta_max 14.16
_diffrn_reflns_theta_min 0.80
_exptl_absorpt_coefficient_mu 0.098
_exptl_crystal_colour black
_exptl_crystal_density_diffrn 0.351
_exptl_crystal_density_method 'not measured'
_exptl_crystal_description octahedra
_exptl_crystal_F_000 1878
_exptl_crystal_size_max 0.2
_exptl_crystal_size_mid 0.2
_exptl_crystal_size_min 0.2
_refine_diff_density_max 0.791
_refine_diff_density_min -0.489
_refine_diff_density_rms 0.118
_refine_ls_extinction_coef 0.0175(18)
_refine_ls_extinction_expression Fc^*^=kFc[1+0.001xFc^2^\l^3^/sin(2\q)]^-1/4^
_refine_ls_extinction_method SHELXL
_refine_ls_goodness_of_fit_ref 0.946
_refine_ls_hydrogen_treatment mixed
_refine_ls_matrix_type full
_refine_ls_number_parameters 293
_refine_ls_number_reflns 15379
_refine_ls_number_restraints 2
_refine_ls_restrained_S_all 0.947
_refine_ls_R_factor_all 0.1666
_refine_ls_R_factor_gt 0.0832
_refine_ls_shift/su_max 0.001
_refine_ls_shift/su_mean 0.000
_refine_ls_structure_factor_coef Fsqd
_refine_ls_weighting_details 'calc w=1/[\s^2^(Fo^2^)+(0.1470P)^2^+0.0000P] where P=(Fo^2^+2Fc^2^)/3'
_refine_ls_weighting_scheme calc
_refine_ls_wR_factor_gt 0.2164
_refine_ls_wR_factor_ref 0.2593
_reflns_number_gt 7316
_reflns_number_total 15379
_reflns_threshold_expression >2sigma(I)
_cod_data_source_file ja6b05626_si_003.cif
_cod_data_source_block UNLPF_14
_cod_depositor_comments
;
The following automatic conversions were performed:

data item '_symmetry_cell_setting' value 'Orthorhombic' was changed
to 'orthorhombic' in accordance with the
/home/saulius/struct/COD-crude-data/automatic-downloads/DataCite-retrospective/ACS/depositions/lib/dictionaries/cif_core.dic
dictionary named 'cif_core.dic' version 2.4.2 last updated on
2011-04-26.

Automatic conversion script
Id: cif_fix_values 6909 2019-04-08 15:41:33Z antanas 
;
_cod_original_sg_symbol_H-M Pnnm
_cod_database_code 4130648

loop_
_symmetry_equiv_pos_as_xyz
'x, y, z'
'-x, -y, z'
'-x+1/2, y+1/2, -z+1/2'
'x+1/2, -y+1/2, -z+1/2'
'-x, -y, -z'
'x, y, -z'
'x-1/2, -y-1/2, z-1/2'
'-x-1/2, y-1/2, z-1/2'

loop_
_atom_site_label
_atom_site_type_symbol
_atom_site_fract_x
_atom_site_fract_y
_atom_site_fract_z
_atom_site_U_iso_or_equiv
_atom_site_adp_type
_atom_site_occupancy
_atom_site_symmetry_multiplicity
_atom_site_calc_flag
_atom_site_refinement_flags
In1 In 0.5000 0.0000 0.750014(11) 0.0849(2) Uani 1 2 d S
Mn1 Mn 0.5000 0.5000 0.5000 0.0926(4) Uani 1 4 d SDU
O4 O 0.46901(14) 0.09070(13) 0.76008(10) 0.1132(9) Uani 1 1 d .
N2 N 0.43851(16) 0.43921(17) 0.5000 0.0806(11) Uani 1 2 d S
O3 O 0.48221(12) 0.06064(13) 0.69547(10) 0.1100(9) Uani 1 1 d .
O2 O 0.40929(13) -0.03072(15) 0.73991(11) 0.1159(9) Uani 1 1 d .
O1 O 0.43947(12) -0.01782(12) 0.80495(10) 0.1090(9) Uani 1 1 d .
C25 C 0.46801(16) 0.09864(18) 0.72049(19) 0.0983(12) Uani 1 1 d .
N1 N 0.4915(5) 0.5041(10) 0.56224(16) 0.056(2) Uani 0.50 1 d P
O5 O 0.4325(2) 0.5680(2) 0.5000 0.0652(14) Uani 0.50 2 d SPDU
H5B H 0.4503 0.6048 0.5000 0.098 Uiso 0.33 2 calc SPR
H5C H 0.4092 0.5641 0.5245 0.098 Uiso 0.17 1 calc PR
H5D H 0.4092 0.5641 0.4755 0.098 Uiso 0.17 1 calc PR
C1 C 0.42675(15) 0.42669(16) 0.57532(12) 0.0830(10) Uani 1 1 d .
C21 C 0.44880(16) 0.15612(17) 0.70376(15) 0.1011(12) Uani 1 1 d .
C18 C 0.41064(17) 0.26062(17) 0.67391(14) 0.0989(12) Uani 1 1 d .
C3 C 0.41435(15) 0.41494(15) 0.53498(12) 0.0822(9) Uani 1 1 d .
C22 C 0.4286(2) 0.1962(2) 0.73139(15) 0.1250(15) Uani 1 1 d .
H22A H 0.4283 0.1887 0.7599 0.150 Uiso 1 1 calc R
C12 C 0.26056(16) 0.41037(18) 0.67403(14) 0.1039(12) Uani 1 1 d .
C8 C 0.38794(16) 0.31538(16) 0.65700(12) 0.0949(11) Uani 1 1 d .
C6 C 0.39504(16) 0.39488(17) 0.60981(11) 0.0931(11) Uani 1 1 d .
C10 C 0.31525(16) 0.38749(18) 0.65673(12) 0.0983(12) Uani 1 1 d .
C9 C 0.33919(17) 0.33916(18) 0.67228(13) 0.1060(13) Uani 1 1 d .
H9A H 0.3213 0.3213 0.6946 0.127 Uiso 1 1 calc R
C11 C 0.34448(16) 0.41733(18) 0.62529(12) 0.1007(12) Uani 1 1 d .
H11A H 0.3303 0.4515 0.6150 0.121 Uiso 1 1 calc R
C14 C 0.1972(2) 0.4284(2) 0.73094(15) 0.1316(17) Uani 1 1 d .
H14A H 0.1904 0.4289 0.7596 0.158 Uiso 1 1 calc R
C2 C 0.46738(15) 0.46801(17) 0.58890(11) 0.0823(10) Uani 1 1 d .
C23 C 0.40808(19) 0.2497(2) 0.71579(15) 0.1236(15) Uani 1 1 d .
H23A H 0.3932 0.2766 0.7341 0.148 Uiso 1 1 calc R
C13 C 0.24837(19) 0.4070(2) 0.71620(15) 0.1308(17) Uani 1 1 d .
H13A H 0.2743 0.3905 0.7345 0.157 Uiso 1 1 calc R
C20 C 0.4517(2) 0.16756(19) 0.66157(15) 0.1222(15) Uani 1 1 d .
H20A H 0.4655 0.1402 0.6432 0.147 Uiso 1 1 calc R
C19 C 0.4339(2) 0.2202(2) 0.64655(15) 0.1263(16) Uani 1 1 d .
H19A H 0.4375 0.2287 0.6182 0.152 Uiso 1 1 calc R
C7 C 0.41790(16) 0.34395(17) 0.62525(11) 0.0969(11) Uani 1 1 d .
H7A H 0.4519 0.3295 0.6148 0.116 Uiso 1 1 calc R
C17 C 0.21928(19) 0.4344(2) 0.64656(15) 0.1258(15) Uani 1 1 d .
H17A H 0.2272 0.4378 0.6182 0.151 Uiso 1 1 calc R
C5 C 0.37367(18) 0.37413(19) 0.52128(11) 0.1133(14) Uani 1 1 d .
H5A H 0.3511 0.3515 0.5384 0.136 Uiso 1 1 calc R
C16 C 0.16787(18) 0.4524(2) 0.66208(16) 0.1233(15) Uani 1 1 d .
H16A H 0.1407 0.4671 0.6439 0.148 Uiso 1 1 calc R
C4 C 0.47986(19) 0.4804(2) 0.63120(14) 0.1140(14) Uani 1 1 d .
H4A H 0.4629 0.4641 0.6546 0.137 Uiso 1 1 calc R
C24 C 0.09880(19) 0.46797(18) 0.7212(2) 0.1064(14) Uani 1 1 d .
C15 C 0.15580(17) 0.44911(18) 0.70378(16) 0.1068(13) Uani 1 1 d .

loop_
_atom_site_aniso_label
_atom_site_aniso_U_11
_atom_site_aniso_U_22
_atom_site_aniso_U_33
_atom_site_aniso_U_23
_atom_site_aniso_U_13
_atom_site_aniso_U_12
In1 0.0752(3) 0.0714(3) 0.1083(3) 0.000 0.000 0.00043(18)
Mn1 0.0893(8) 0.0997(9) 0.0887(8) 0.000 0.000 -0.0223(6)
O4 0.122(2) 0.092(2) 0.126(2) 0.0258(17) 0.0015(18) 0.0067(18)
N2 0.079(2) 0.065(3) 0.098(3) 0.000 0.000 -0.011(2)
O3 0.113(2) 0.0689(18) 0.148(3) 0.0072(18) 0.0043(17) 0.0178(15)
O2 0.104(2) 0.114(3) 0.130(2) 0.002(2) 0.0264(18) -0.0101(18)
O1 0.0782(17) 0.096(2) 0.152(3) -0.0071(18) 0.0072(17) -0.0149(15)
C25 0.085(3) 0.066(3) 0.144(4) 0.026(3) -0.003(3) 0.005(2)
N1 0.019(7) 0.053(7) 0.096(3) 0.001(4) 0.006(2) 0.015(6)
O5 0.051(3) 0.062(4) 0.083(4) 0.000 0.000 0.006(2)
C1 0.083(2) 0.074(3) 0.092(3) 0.004(2) 0.0040(19) 0.0069(19)
C21 0.100(3) 0.069(3) 0.135(4) 0.013(3) 0.023(2) 0.018(2)
C18 0.113(3) 0.077(3) 0.107(3) 0.022(2) 0.024(2) 0.023(2)
C3 0.085(2) 0.071(2) 0.090(3) 0.0066(19) 0.0023(19) -0.0109(19)
C22 0.156(4) 0.104(4) 0.115(3) 0.013(3) 0.018(3) 0.028(3)
C12 0.086(3) 0.103(3) 0.123(3) 0.033(3) 0.019(2) 0.017(2)
C8 0.100(3) 0.079(3) 0.105(3) 0.016(2) 0.021(2) 0.017(2)
C6 0.098(3) 0.088(3) 0.093(3) 0.009(2) 0.007(2) -0.007(2)
C10 0.096(3) 0.093(3) 0.105(3) 0.022(2) 0.018(2) 0.024(2)
C9 0.102(3) 0.089(3) 0.127(3) 0.031(2) 0.043(2) 0.014(2)
C11 0.090(3) 0.102(3) 0.110(3) 0.019(2) 0.019(2) 0.024(2)
C14 0.118(4) 0.166(5) 0.111(3) 0.023(3) 0.022(3) 0.042(3)
C2 0.088(3) 0.083(3) 0.076(2) -0.005(2) 0.0011(19) 0.016(2)
C23 0.153(4) 0.100(3) 0.117(3) 0.023(3) 0.018(3) 0.052(3)
C13 0.108(3) 0.169(5) 0.116(4) 0.021(3) 0.023(3) 0.049(3)
C20 0.166(4) 0.085(3) 0.116(3) 0.006(3) 0.031(3) 0.039(3)
C19 0.159(4) 0.101(3) 0.119(3) 0.030(3) 0.029(3) 0.043(3)
C7 0.109(3) 0.085(3) 0.098(3) 0.022(2) 0.016(2) 0.021(2)
C17 0.106(3) 0.145(4) 0.126(3) 0.018(3) 0.024(3) 0.035(3)
C5 0.119(3) 0.111(3) 0.110(3) 0.015(2) 0.002(2) -0.030(3)
C16 0.090(3) 0.145(4) 0.135(4) 0.025(3) 0.006(3) 0.028(3)
C4 0.126(4) 0.123(4) 0.093(3) 0.009(2) 0.008(2) -0.024(3)
C24 0.089(3) 0.069(3) 0.161(5) -0.008(3) 0.023(3) 0.009(2)
C15 0.083(3) 0.101(3) 0.136(4) 0.024(3) 0.012(3) 0.020(2)

loop_
_atom_type_symbol
_atom_type_description
_atom_type_scat_dispersion_real
_atom_type_scat_dispersion_imag
_atom_type_scat_source
C C 0.0015 0.0009 'International Tables Vol C Tables 4.2.6.8 and 6.1.1.4'
H H 0.0000 0.0000 'International Tables Vol C Tables 4.2.6.8 and 6.1.1.4'
N N 0.0030 0.0019 'International Tables Vol C Tables 4.2.6.8 and 6.1.1.4'
O O 0.0056 0.0036 'International Tables Vol C Tables 4.2.6.8 and 6.1.1.4'
Mn Mn 0.2704 0.4681 'International Tables Vol C Tables 4.2.6.8 and 6.1.1.4'
In In -1.2843 0.8542 'International Tables Vol C Tables 4.2.6.8 and 6.1.1.4'

loop_
_geom_angle_atom_site_label_1
_geom_angle_atom_site_label_2
_geom_angle_atom_site_label_3
_geom_angle
_geom_angle_site_symmetry_1
_geom_angle_site_symmetry_3
O2 In1 O2 163.67(17) 2_655 .
O2 In1 O4 91.00(12) 2_655 2_655
O2 In1 O4 91.30(12) . 2_655
O2 In1 O4 91.30(12) 2_655 .
O2 In1 O4 91.00(12) . .
O4 In1 O4 163.74(16) 2_655 .
O2 In1 O3 85.31(12) 2_655 2_655
O2 In1 O3 82.27(12) . 2_655
O4 In1 O3 57.76(10) 2_655 2_655
O4 In1 O3 138.49(13) . 2_655
O2 In1 O3 82.27(12) 2_655 .
O2 In1 O3 85.31(12) . .
O4 In1 O3 138.49(13) 2_655 .
O4 In1 O3 57.76(10) . .
O3 In1 O3 80.82(17) 2_655 .
O2 In1 O1 58.04(10) 2_655 2_655
O2 In1 O1 138.29(13) . 2_655
O4 In1 O1 82.22(11) 2_655 2_655
O4 In1 O1 85.37(11) . 2_655
O3 In1 O1 125.61(11) 2_655 2_655
O3 In1 O1 125.55(11) . 2_655
O2 In1 O1 138.29(13) 2_655 .
O2 In1 O1 58.04(10) . .
O4 In1 O1 85.37(11) 2_655 .
O4 In1 O1 82.22(11) . .
O3 In1 O1 125.55(11) 2_655 .
O3 In1 O1 125.61(11) . .
O1 In1 O1 80.33(17) 2_655 .
O2 In1 C24 28.87(13) 2_655 4_556
O2 In1 C24 167.5(2) . 4_556
O4 In1 C24 86.30(13) 2_655 4_556
O4 In1 C24 87.97(13) . 4_556
O3 In1 C24 106.62(15) 2_655 4_556
O3 In1 C24 104.59(15) . 4_556
O1 In1 C24 29.17(14) 2_655 4_556
O1 In1 C24 109.5(2) . 4_556
O2 In1 C24 167.5(2) 2_655 3_546
O2 In1 C24 28.87(13) . 3_546
O4 In1 C24 87.97(13) 2_655 3_546
O4 In1 C24 86.30(13) . 3_546
O3 In1 C24 104.59(15) 2_655 3_546
O3 In1 C24 106.62(15) . 3_546
O1 In1 C24 109.5(2) 2_655 3_546
O1 In1 C24 29.17(14) . 3_546
C24 In1 C24 138.6(3) 4_556 3_546
O2 In1 C25 87.75(13) 2_655 2_655
O2 In1 C25 86.37(13) . 2_655
O4 In1 C25 29.32(12) 2_655 2_655
O4 In1 C25 166.92(19) . 2_655
O3 In1 C25 28.44(12) 2_655 2_655
O3 In1 C25 109.22(19) . 2_655
O1 In1 C25 105.06(14) 2_655 2_655
O1 In1 C25 107.00(14) . 2_655
C24 In1 C25 97.33(14) 4_556 2_655
C24 In1 C25 97.34(14) 3_546 2_655
O2 In1 C25 86.37(13) 2_655 .
O2 In1 C25 87.75(13) . .
O4 In1 C25 166.92(19) 2_655 .
O4 In1 C25 29.32(12) . .
O3 In1 C25 109.22(19) 2_655 .
O3 In1 C25 28.44(12) . .
O1 In1 C25 107.00(14) 2_655 .
O1 In1 C25 105.06(14) . .
C24 In1 C25 97.34(14) 4_556 .
C24 In1 C25 97.33(14) 3_546 .
C25 In1 C25 137.6(3) 2_655 .
N1 Mn1 N1 167.3(5) 2_665 5_666
N1 Mn1 N1 12.7(5) 2_665 .
N1 Mn1 N1 180.000(3) 5_666 .
N1 Mn1 N1 180.000(2) 2_665 6_556
N1 Mn1 N1 12.7(5) 5_666 6_556
N1 Mn1 N1 167.3(5) . 6_556
N1 Mn1 N2 87.9(7) 2_665 5_666
N1 Mn1 N2 87.9(7) 5_666 5_666
N1 Mn1 N2 92.1(7) . 5_666
N1 Mn1 N2 92.1(7) 6_556 5_666
N1 Mn1 N2 92.1(7) 2_665 .
N1 Mn1 N2 92.1(7) 5_666 .
N1 Mn1 N2 87.9(7) . .
N1 Mn1 N2 87.9(7) 6_556 .
N2 Mn1 N2 180.00(15) 5_666 .
N1 Mn1 O5 84.0(4) 2_665 5_666
N1 Mn1 O5 84.0(4) 5_666 5_666
N1 Mn1 O5 96.0(4) . 5_666
N1 Mn1 O5 96.0(4) 6_556 5_666
N2 Mn1 O5 89.88(19) 5_666 5_666
N2 Mn1 O5 90.12(19) . 5_666
N1 Mn1 O5 96.0(4) 2_665 .
N1 Mn1 O5 96.0(4) 5_666 .
N1 Mn1 O5 84.0(4) . .
N1 Mn1 O5 84.0(4) 6_556 .
N2 Mn1 O5 90.12(19) 5_666 .
N2 Mn1 O5 89.88(19) . .
O5 Mn1 O5 180.000(1) 5_666 .
C25 O4 In1 90.1(3) . .
C3 N2 C3 108.5(4) 6_556 .
C3 N2 Mn1 125.7(2) 6_556 .
C3 N2 Mn1 125.7(2) . .
C25 O3 In1 90.3(3) . .
C24 O2 In1 90.5(3) 3_546 .
C24 O1 In1 89.1(3) 3_546 .
O3 C25 O4 121.8(4) . .
O3 C25 C21 119.4(5) . .
O4 C25 C21 118.8(5) . .
O3 C25 In1 61.2(2) . .
O4 C25 In1 60.5(2) . .
C21 C25 In1 179.2(4) . .
N1 N1 C2 96(5) 2_665 .
N1 N1 C2 66(5) 2_665 2_665
C2 N1 C2 101.3(5) . 2_665
N1 N1 Mn1 83.6(3) 2_665 .
C2 N1 Mn1 130.5(15) . .
C2 N1 Mn1 122.8(10) 2_665 .
C3 C1 C2 124.9(3) . .
C3 C1 C6 119.0(3) . .
C2 C1 C6 116.1(3) . .
C22 C21 C20 120.8(4) . .
C22 C21 C25 119.0(4) . .
C20 C21 C25 120.2(4) . .
C23 C18 C19 120.1(4) . .
C23 C18 C8 120.1(4) . .
C19 C18 C8 119.8(4) . .
C1 C3 N2 127.0(3) . .
C1 C3 C5 125.2(3) . .
N2 C3 C5 107.8(3) . .
C21 C22 C23 119.5(4) . .
C13 C12 C17 118.9(4) . .
C13 C12 C10 121.2(4) . .
C17 C12 C10 119.9(4) . .
C9 C8 C7 118.9(4) . .
C9 C8 C18 121.5(3) . .
C7 C8 C18 119.6(3) . .
C11 C6 C7 121.7(3) . .
C11 C6 C1 119.2(3) . .
C7 C6 C1 119.0(3) . .
C9 C10 C11 118.4(3) . .
C9 C10 C12 121.2(4) . .
C11 C10 C12 120.3(4) . .
C10 C9 C8 123.9(4) . .
C6 C11 C10 118.9(4) . .
C13 C14 C15 121.4(4) . .
N1 C2 C4 113.1(8) . .
N1 C2 C1 121.6(7) . .
C4 C2 C1 124.7(4) . .
N1 C2 N1 17.8(9) . 2_665
C4 C2 N1 109.4(6) . 2_665
C1 C2 N1 125.1(7) . 2_665
C18 C23 C22 119.4(4) . .
C12 C13 C14 119.4(4) . .
C21 C20 C19 119.8(4) . .
C20 C19 C18 120.3(4) . .
C6 C7 C8 118.0(3) . .
C16 C17 C12 119.9(4) . .
C5 C5 C3 107.9(2) 6_556 .
C15 C16 C17 121.2(4) . .
C4 C4 C2 107.0(2) 2_665 .
O2 C24 O1 122.4(4) 3_556 3_556
O2 C24 C15 120.2(5) 3_556 .
O1 C24 C15 117.4(5) 3_556 .
O2 C24 In1 60.6(2) 3_556 3_556
O1 C24 In1 61.8(2) 3_556 3_556
C15 C24 In1 179.1(4) . 3_556
C16 C15 C14 118.9(4) . .
C16 C15 C24 121.7(4) . .
C14 C15 C24 119.4(5) . .

loop_
_geom_bond_atom_site_label_1
_geom_bond_atom_site_label_2
_geom_bond_distance
_geom_bond_site_symmetry_2
In1 O2 2.273(3) 2_655
In1 O2 2.273(3) .
In1 O4 2.275(3) 2_655
In1 O4 2.275(3) .
In1 O3 2.290(3) 2_655
In1 O3 2.290(3) .
In1 O1 2.298(3) 2_655
In1 O1 2.298(3) .
In1 C24 2.608(4) 4_556
In1 C24 2.608(4) 3_546
In1 C25 2.613(4) 2_655
In1 C25 2.613(4) .
Mn1 N1 2.002(5) 2_665
Mn1 N1 2.002(5) 5_666
Mn1 N1 2.002(5) .
Mn1 N1 2.002(5) 6_556
Mn1 N2 2.032(4) 5_666
Mn1 N2 2.032(4) .
Mn1 O5 2.250(5) 5_666
Mn1 O5 2.250(5) .
O4 C25 1.280(5) .
N2 C3 1.378(4) 6_556
N2 C3 1.378(4) .
O3 C25 1.244(5) .
O2 C24 1.259(6) 3_546
O1 C24 1.272(5) 3_546
C25 C21 1.521(5) .
N1 N1 0.443(19) 2_665
N1 C2 1.329(19) .
N1 C2 1.445(18) 2_665
C1 C3 1.351(5) .
C1 C2 1.429(5) .
C1 C6 1.526(5) .
C21 C22 1.375(6) .
C21 C20 1.377(5) .
C18 C23 1.365(5) .
C18 C19 1.402(5) .
C18 C8 1.494(5) .
C3 C5 1.423(5) .
C22 C23 1.436(6) .
C12 C13 1.381(5) .
C12 C17 1.425(5) .
C12 C10 1.499(5) .
C8 C9 1.365(5) .
C8 C7 1.406(5) .
C6 C11 1.391(5) .
C6 C7 1.401(5) .
C10 C9 1.361(5) .
C10 C11 1.405(5) .
C14 C13 1.385(5) .
C14 C15 1.393(6) .
C2 C4 1.414(5) .
C2 N1 1.445(18) 2_665
C20 C19 1.392(6) .
C17 C16 1.373(5) .
C5 C5 1.361(7) 6_556
C16 C15 1.365(5) .
C4 C4 1.319(8) 2_665
C24 O2 1.259(6) 3_556
C24 O1 1.272(5) 3_556
C24 C15 1.516(6) .
C24 In1 2.608(4) 3_556
